data_7103610
loop_
_publ_author_name
'Salazar-Mendoza, Domingo'
'Guerrero-Alvarez, Jorge'
'H\"opfl, Herbert'

_publ_section_title
;
 3-Pyridineboronic acid --&gt; boroxine --&gt; pentadecanuclear boron
 cage --&gt; 3D molecular network: a sequence based on two levels of
 self-complementary self-assembly.
;
_journal_issue 48
_journal_name_full 'Chemical communications (Cambridge, England)'
_journal_page_first 6543
_journal_page_last 6545
_journal_paper_doi 10.1039/b814918f
_journal_year 2008
_chemical_formula_moiety 'C75 H60 B15 N15 O15,2(C2 H6 O),3.67(H2 O)'
_chemical_formula_sum 'C79 H79.33 B15 N15 O20.67'
_chemical_formula_weight 1731.72
_chemical_name_systematic
;

?

;
_chemical_temperature_decomposition 240
_space_group_IT_number 148
_symmetry_cell_setting trigonal
_symmetry_space_group_name_Hall '-R 3'
_symmetry_space_group_name_H-M 'R -3 :H'
_atom_sites_solution_hydrogens geom
_atom_sites_solution_primary direct
_atom_sites_solution_secondary difmap
_audit_creation_method SHELXL-97
_cell_angle_alpha 90.00
_cell_angle_beta 90.00
_cell_angle_gamma 120.00
_cell_formula_units_Z 18
_cell_length_a 34.535(3)
_cell_length_b 34.535(3)
_cell_length_c 39.198(4)
_cell_measurement_reflns_used 9889
_cell_measurement_temperature 293(2)
_cell_measurement_theta_max 28.28
_cell_measurement_theta_min 2.36
_cell_volume 40486(6)
_computing_cell_refinement 'Bruker SAINT'
_computing_data_collection 'Bruker SMART'
_computing_data_reduction 'Bruker SAINT'
_computing_molecular_graphics 'Bruker SHELXTL'
_computing_publication_material 'Bruker SHELXTL'
_computing_structure_refinement 'SHELXL-97 (Sheldrick, 1997)'
_computing_structure_solution 'SHELXS-97 (Sheldrick, 1990)'
_diffrn_ambient_temperature 293(2)
_diffrn_measured_fraction_theta_full 1.000
_diffrn_measured_fraction_theta_max 1.000
_diffrn_measurement_device_type 'CCD area detector'
_diffrn_measurement_method 'phi and omega scans'
_diffrn_radiation_monochromator graphite
_diffrn_radiation_source 'fine-focus sealed tube'
_diffrn_radiation_type MoK\a
_diffrn_radiation_wavelength 0.71073
_diffrn_reflns_av_R_equivalents 0.0692
_diffrn_reflns_av_sigmaI/netI 0.0464
_diffrn_reflns_limit_h_max 37
_diffrn_reflns_limit_h_min -37
_diffrn_reflns_limit_k_max 37
_diffrn_reflns_limit_k_min -37
_diffrn_reflns_limit_l_max 43
_diffrn_reflns_limit_l_min -43
_diffrn_reflns_number 110143
_diffrn_reflns_theta_full 23.00
_diffrn_reflns_theta_max 23.00
_diffrn_reflns_theta_min 1.46
_exptl_absorpt_coefficient_mu 0.090
_exptl_absorpt_correction_T_max 0.9632
_exptl_absorpt_correction_T_min 0.9556
_exptl_absorpt_correction_type multi-scan
_exptl_absorpt_process_details SADABS
_exptl_crystal_colour colorless
_exptl_crystal_density_diffrn 1.278
_exptl_crystal_density_method 'not measured'
_exptl_crystal_description 'square pyramidal'
_exptl_crystal_F_000 16176
_exptl_crystal_size_max 0.51
_exptl_crystal_size_mid 0.49
_exptl_crystal_size_min 0.42
_refine_diff_density_max 1.002
_refine_diff_density_min -0.355
_refine_diff_density_rms 0.081
_refine_ls_extinction_method none
_refine_ls_goodness_of_fit_ref 1.192
_refine_ls_hydrogen_treatment constr
_refine_ls_matrix_type full
_refine_ls_number_parameters 1140
_refine_ls_number_reflns 12527
_refine_ls_number_restraints 20
_refine_ls_restrained_S_all 1.205
_refine_ls_R_factor_all 0.1470
_refine_ls_R_factor_gt 0.1210
_refine_ls_shift/su_max 0.004
_refine_ls_shift/su_mean 0.000
_refine_ls_structure_factor_coef Fsqd
_refine_ls_weighting_details 'calc w=1/[\s^2^(Fo^2^)+(0.1273P)^2^+271.1705P] where P=(Fo^2^+2Fc^2^)/3'
_refine_ls_weighting_scheme calc
_refine_ls_wR_factor_gt 0.2929
_refine_ls_wR_factor_ref 0.3087
_reflns_number_gt 9194
_reflns_number_total 12527
_reflns_threshold_expression >2sigma(I)
_cod_data_source_file b814918f.txt
_cod_data_source_block 5ppchm
_cod_depositor_comments
;
The following automatic conversions were performed:
'_symmetry_cell_setting' value 'Trigonal' changed to 'trigonal' according
to '/home/saulius/struct/CIF-dictionaries/cif_core.dic' dictionary named
'cif_core.dic' version 2.4.1 from 2010-06-29.

Automatic conversion script
Id: cif_fix_enum 1527 2010-12-29 10:47:43Z saulius 

The following automatic conversions were performed:

'_chemical_melting_point' tag was changed to
'_chemical_temperature_decomposition' since the value had been '240
(dec)'. The value '240 (dec)' was changed to '240'.

Automatic conversion script
Id: cif_fix_values 1646 2011-03-28 12:23:43Z adriana 
;
_cod_original_sg_symbol_H-M R-3
_cod_database_code 7103610

loop_
_symmetry_equiv_pos_as_xyz
'x, y, z'
'-y, x-y, z'
'-x+y, -x, z'
'x+2/3, y+1/3, z+1/3'
'-y+2/3, x-y+1/3, z+1/3'
'-x+y+2/3, -x+1/3, z+1/3'
'x+1/3, y+2/3, z+2/3'
'-y+1/3, x-y+2/3, z+2/3'
'-x+y+1/3, -x+2/3, z+2/3'
'-x, -y, -z'
'y, -x+y, -z'
'x-y, x, -z'
'-x+2/3, -y+1/3, -z+1/3'
'y+2/3, -x+y+1/3, -z+1/3'
'x-y+2/3, x+1/3, -z+1/3'
'-x+1/3, -y+2/3, -z+2/3'
'y+1/3, -x+y+2/3, -z+2/3'
'x-y+1/3, x+2/3, -z+2/3'

loop_
_atom_site_label
_atom_site_type_symbol
_atom_site_fract_x
_atom_site_fract_y
_atom_site_fract_z
_atom_site_U_iso_or_equiv
_atom_site_adp_type
_atom_site_occupancy
_atom_site_symmetry_multiplicity
_atom_site_calc_flag
_atom_site_refinement_flags
_atom_site_disorder_assembly
_atom_site_disorder_group
B1A B 0.8686(3) 0.4847(3) 0.6920(2) 0.0515(19) Uani 1 1 d . . .
B2A B 0.9070(3) 0.4530(3) 0.65719(19) 0.0502(19) Uani 1 1 d . . .
B3A B 0.8362(3) 0.4457(3) 0.6386(2) 0.056(2) Uani 1 1 d . . .
O1A O 0.90515(13) 0.47770(13) 0.68544(10) 0.0440(10) Uani 1 1 d . . .
O2A O 0.87062(14) 0.43830(15) 0.63266(11) 0.0527(11) Uani 1 1 d . . .
O3A O 0.83379(14) 0.46775(16) 0.66637(12) 0.0592(12) Uani 1 1 d . . .
N1A N 0.85099(18) 0.44428(18) 0.78730(15) 0.0474(14) Uani 0.50 1 d P A 1
C2A' C 0.85099(18) 0.44428(18) 0.78730(15) 0.0474(14) Uani 0.50 1 d P A 2
N2A N 1.03216(18) 0.53733(18) 0.63640(12) 0.0403(13) Uani 0.50 1 d P B 1
C7A' C 1.03216(18) 0.53733(18) 0.63640(12) 0.0403(13) Uani 0.50 1 d P B 2
N3A N 0.7644(3) 0.3897(3) 0.5590(2) 0.112(3) Uani 1 1 d . . .
C1A C 0.8683(2) 0.4620(2) 0.75619(17) 0.0482(16) Uani 1 1 d . . .
H1A H 0.8990 0.4746 0.7535 0.058 Uiso 1 1 calc R A 1
C2A C 0.84466(19) 0.46313(19) 0.72830(16) 0.0542(16) Uani 0.50 1 d P A 1
N1A' N 0.84466(19) 0.46313(19) 0.72830(16) 0.0542(16) Uani 0.50 1 d P A 2
C3A C 0.7998(3) 0.4453(3) 0.7337(2) 0.087(3) Uani 1 1 d . . .
H3A H 0.7820 0.4452 0.7159 0.104 Uiso 1 1 calc R A 1
C4A C 0.7805(3) 0.4276(4) 0.7645(3) 0.110(4) Uani 1 1 d . A .
H4A H 0.7500 0.4162 0.7677 0.132 Uiso 1 1 calc R . .
C5A C 0.8062(3) 0.4270(3) 0.7906(2) 0.081(3) Uani 1 1 d . . .
H5A H 0.7927 0.4142 0.8113 0.098 Uiso 1 1 calc R A 1
C6A C 0.9916(2) 0.5132(2) 0.65165(15) 0.0425(15) Uani 1 1 d . . .
H6A H 0.9893 0.5200 0.6742 0.051 Uiso 1 1 calc R B 1
C7A C 0.95398(19) 0.47974(19) 0.63674(14) 0.0464(14) Uani 0.50 1 d P B 1
N2A' N 0.95398(19) 0.47974(19) 0.63674(14) 0.0464(14) Uani 0.50 1 d P B 2
C8A C 0.9592(3) 0.4693(3) 0.60394(17) 0.064(2) Uani 1 1 d . . .
H8A H 0.9351 0.4460 0.5927 0.077 Uiso 1 1 calc R B 1
C9A C 0.9993(3) 0.4925(3) 0.58739(19) 0.079(2) Uani 1 1 d . B .
H9A H 1.0023 0.4851 0.5651 0.095 Uiso 1 1 calc R . .
C10A C 1.0349(2) 0.5266(3) 0.60381(18) 0.0601(19) Uani 1 1 d . . .
H10A H 1.0618 0.5428 0.5922 0.072 Uiso 1 1 calc R B 1
C11A C 0.7960(3) 0.4051(3) 0.5830(2) 0.085(3) Uani 1 1 d . . .
H11A H 0.8196 0.3998 0.5798 0.102 Uiso 1 1 calc R A .
C12A C 0.7973(2) 0.4280(3) 0.61183(19) 0.066(2) Uani 1 1 d . A .
C13A C 0.7611(3) 0.4344(4) 0.6162(3) 0.124(4) Uani 1 1 d . . .
H13A H 0.7596 0.4495 0.6353 0.148 Uiso 1 1 calc R A .
C14A C 0.7275(4) 0.4187(5) 0.5924(4) 0.149(6) Uani 1 1 d . A .
H14A H 0.7030 0.4227 0.5952 0.179 Uiso 1 1 calc R . .
C15A C 0.7310(4) 0.3970(5) 0.5645(3) 0.131(4) Uani 1 1 d . . .
H15A H 0.7082 0.3866 0.5484 0.157 Uiso 1 1 calc R A .
B1B B 0.9524(3) 0.4937(3) 0.84518(18) 0.0485(19) Uani 1 1 d . . .
B2B B 0.8816(3) 0.4425(2) 0.8176(2) 0.051(2) Uani 1 1 d . . .
B3B B 0.8821(3) 0.4585(3) 0.8774(2) 0.059(2) Uani 1 1 d . . .
O1B O 0.92481(13) 0.48150(13) 0.81568(9) 0.0413(10) Uani 1 1 d . A .
O2B O 0.85868(16) 0.43668(15) 0.84948(12) 0.0586(12) Uani 1 1 d . A .
O3B O 0.92759(17) 0.48514(16) 0.87747(10) 0.0571(12) Uani 1 1 d . A .
N1B N 1.03018(18) 0.61541(17) 0.81229(13) 0.0422(13) Uani 0.50 1 d P C 1
C2B' C 1.03018(18) 0.61541(17) 0.81229(13) 0.0422(13) Uani 0.50 1 d P C 2
N2B N 0.92335(18) 0.36694(16) 0.77648(14) 0.0426(13) Uani 0.50 1 d P A 1
C7B' C 0.92335(18) 0.36694(16) 0.77648(14) 0.0426(13) Uani 0.50 1 d P A 2
N3B N 0.8507(5) 0.4461(4) 0.9733(2) 0.138(4) Uani 1 1 d . A .
C1B C 0.9977(2) 0.5720(2) 0.81539(15) 0.0415(15) Uani 1 1 d . . .
H1B H 0.9785 0.5590 0.7970 0.050 Uiso 1 1 calc R C 1
C2B C 0.9908(2) 0.5457(2) 0.84336(13) 0.0493(15) Uani 0.50 1 d P C 1
N1B' N 0.9908(2) 0.5457(2) 0.84336(13) 0.0493(15) Uani 0.50 1 d P C 2
C3B C 1.0189(3) 0.5662(3) 0.86984(19) 0.084(3) Uani 1 1 d . . .
H3B H 1.0157 0.5500 0.8896 0.100 Uiso 1 1 calc R C 1
C4B C 1.0520(4) 0.6102(4) 0.8683(2) 0.108(3) Uani 1 1 d . C .
H4B H 1.0708 0.6237 0.8869 0.129 Uiso 1 1 calc R . .
C5B C 1.0570(3) 0.6336(3) 0.8391(2) 0.079(2) Uani 1 1 d . . .
H5B H 1.0798 0.6633 0.8379 0.095 Uiso 1 1 calc R C 1
C6B C 0.9110(2) 0.3978(2) 0.78297(16) 0.0492(16) Uani 1 1 d . . .
H6B H 0.9204 0.4213 0.7676 0.059 Uiso 1 1 calc R A 1
C7B C 0.88615(19) 0.39758(19) 0.80983(15) 0.0504(15) Uani 0.50 1 d P A 1
N2B' N 0.88615(19) 0.39758(19) 0.80983(15) 0.0504(15) Uani 0.50 1 d P A 2
C8B C 0.8702(2) 0.3615(2) 0.83053(18) 0.0604(19) Uani 1 1 d . . .
H8B H 0.8521 0.3591 0.8489 0.072 Uiso 1 1 calc R A 1
C9B C 0.8804(3) 0.3283(2) 0.8249(2) 0.067(2) Uani 1 1 d . A .
H9B H 0.8694 0.3036 0.8393 0.080 Uiso 1 1 calc R . .
C10B C 0.9067(2) 0.3321(2) 0.79773(18) 0.0567(18) Uani 1 1 d . . .
H10B H 0.9134 0.3095 0.7939 0.068 Uiso 1 1 calc R A 1
C11B C 0.8735(4) 0.4542(3) 0.9433(2) 0.100(3) Uani 1 1 d . . .
H11B H 0.9034 0.4616 0.9446 0.120 Uiso 1 1 calc R A .
C12B C 0.8564(3) 0.4523(3) 0.91194(19) 0.068(2) Uani 1 1 d . A .
C13B C 0.8124(4) 0.4422(5) 0.9126(3) 0.140(5) Uani 1 1 d . . .
H13B H 0.7978 0.4391 0.8920 0.169 Uiso 1 1 calc R A .
C14B C 0.7898(5) 0.4366(7) 0.9418(4) 0.191(9) Uani 1 1 d . A .
H14B H 0.7608 0.4317 0.9414 0.229 Uiso 1 1 calc R . .
C15B C 0.8091(6) 0.4381(5) 0.9708(4) 0.150(6) Uani 1 1 d . . .
H15B H 0.7927 0.4333 0.9908 0.180 Uiso 1 1 calc R A .
B1C B 0.9607(3) 0.3779(2) 0.7456(2) 0.0479(19) Uani 1 1 d . . .
B2C B 1.0302(3) 0.4280(2) 0.77449(18) 0.0465(18) Uani 1 1 d . . .
B3C B 1.0134(3) 0.3536(3) 0.75877(19) 0.050(2) Uani 1 1 d . . .
O1C O 0.99718(13) 0.42210(12) 0.75014(9) 0.0382(9) Uani 1 1 d . A .
O2C O 1.04075(15) 0.39235(14) 0.77496(11) 0.0523(11) Uani 1 1 d . A .
O3C O 0.97317(15) 0.34349(13) 0.74588(11) 0.0510(11) Uani 1 1 d . A .
N1C N 0.90651(17) 0.40735(18) 0.67041(14) 0.0440(14) Uani 0.50 1 d P A 1
C2C' C 0.90651(17) 0.40735(18) 0.67041(14) 0.0440(14) Uani 0.50 1 d P A 2
N2C N 0.97886(18) 0.46514(18) 0.84674(13) 0.0428(13) Uani 0.50 1 d P A 1
C7C' C 0.97886(18) 0.46514(18) 0.84674(13) 0.0428(13) Uani 0.50 1 d P A 2
N3C N 1.0693(2) 0.2850(3) 0.7808(2) 0.086(2) Uani 1 1 d . A .
C1C C 0.93102(19) 0.4092(2) 0.69832(16) 0.0439(15) Uani 1 1 d . . .
H1C H 0.9467 0.4364 0.7096 0.053 Uiso 1 1 calc R A 1
C2C C 0.93407(18) 0.37395(18) 0.71077(14) 0.0452(14) Uani 0.50 1 d P A 1
N1C' N 0.93407(18) 0.37395(18) 0.71077(14) 0.0452(14) Uani 0.50 1 d P A 2
C3C C 0.9109(3) 0.3347(2) 0.6931(2) 0.067(2) Uani 1 1 d . . .
H3C H 0.9119 0.3097 0.7007 0.080 Uiso 1 1 calc R A 1
C4C C 0.8865(3) 0.3310(3) 0.6650(2) 0.081(3) Uani 1 1 d . A .
H4C H 0.8713 0.3040 0.6532 0.098 Uiso 1 1 calc R . .
C5C C 0.8848(3) 0.3679(3) 0.6542(2) 0.069(2) Uani 1 1 d . . .
H5C H 0.8679 0.3655 0.6349 0.083 Uiso 1 1 calc R A 1
C6C C 0.9992(2) 0.46239(19) 0.81844(15) 0.0446(16) Uani 1 1 d . . .
H6C H 1.0028 0.4818 0.8007 0.054 Uiso 1 1 calc R A 1
C7C C 1.01527(19) 0.43375(18) 0.81305(14) 0.0465(14) Uani 0.50 1 d P A 1
N2C' N 1.01527(19) 0.43375(18) 0.81305(14) 0.0465(14) Uani 0.50 1 d P A 2
C8C C 1.0118(3) 0.4084(3) 0.84010(19) 0.068(2) Uani 1 1 d . . .
H8C H 1.0223 0.3883 0.8382 0.082 Uiso 1 1 calc R A 1
C9C C 0.9935(3) 0.4109(3) 0.8703(2) 0.089(3) Uani 1 1 d . A .
H9C H 0.9923 0.3936 0.8889 0.107 Uiso 1 1 calc R . .
C10C C 0.9769(3) 0.4393(3) 0.87287(17) 0.067(2) Uani 1 1 d . . .
H10C H 0.9640 0.4408 0.8933 0.081 Uiso 1 1 calc R A 1
C11C C 1.0569(3) 0.3156(3) 0.7789(2) 0.072(2) Uani 1 1 d . . .
H11C H 1.0685 0.3380 0.7954 0.087 Uiso 1 1 calc R A .
C12C C 1.0288(2) 0.3180(2) 0.75515(17) 0.0542(17) Uani 1 1 d . A .
C13C C 1.0139(3) 0.2853(3) 0.7302(2) 0.075(2) Uani 1 1 d . . .
H13C H 0.9949 0.2848 0.7132 0.090 Uiso 1 1 calc R A .
C14C C 1.0267(3) 0.2535(3) 0.7302(2) 0.085(3) Uani 1 1 d . A .
H14C H 1.0174 0.2321 0.7131 0.102 Uiso 1 1 calc R . .
C15C C 1.0534(3) 0.2544(3) 0.7562(3) 0.089(3) Uani 1 1 d . . .
H15C H 1.0610 0.2321 0.7567 0.107 Uiso 1 1 calc R A .
B1D B 1.0744(2) 0.5761(2) 0.65726(17) 0.0437(17) Uani 1 1 d . . .
B2D B 1.1172(2) 0.5779(3) 0.70753(19) 0.0466(18) Uani 1 1 d . . .
B3D B 1.1525(2) 0.5964(2) 0.6519(2) 0.0456(18) Uani 1 1 d . . .
O1D O 1.07600(12) 0.55900(12) 0.68983(9) 0.0384(9) Uani 1 1 d . B .
O2D O 1.15640(13) 0.59305(14) 0.68592(11) 0.0496(11) Uani 1 1 d . B .
O3D O 1.11444(13) 0.59060(14) 0.63682(10) 0.0471(11) Uani 1 1 d . B .
N1D N 1.02884(18) 0.65014(17) 0.69495(14) 0.0423(13) Uani 0.50 1 d P B 1
C2D' C 1.02884(18) 0.65014(17) 0.69495(14) 0.0423(13) Uani 0.50 1 d P B 2
N2D N 1.07638(18) 0.47413(18) 0.76657(13) 0.0413(13) Uani 0.50 1 d P A 1
C7D' C 1.07638(18) 0.47413(18) 0.76657(13) 0.0413(13) Uani 0.50 1 d P A 2
N3D N 1.2254(3) 0.6206(3) 0.57208(18) 0.091(2) Uani 1 1 d . B .
C1D C 1.0365(2) 0.6169(2) 0.68562(15) 0.0430(15) Uani 1 1 d . . .
H1D H 1.0203 0.5899 0.6971 0.052 Uiso 1 1 calc R B 1
C2D C 1.06523(18) 0.61873(19) 0.66145(13) 0.0443(14) Uani 0.50 1 d P B 1
N1D' N 1.06523(18) 0.61873(19) 0.66145(13) 0.0443(14) Uani 0.50 1 d P B 2
C3D C 1.0861(2) 0.6576(2) 0.64379(17) 0.0582(19) Uani 1 1 d . . .
H3D H 1.1059 0.6607 0.6265 0.070 Uiso 1 1 calc R B 1
C4D C 1.0789(3) 0.6923(3) 0.6508(2) 0.073(2) Uani 1 1 d . B .
H4D H 1.0930 0.7184 0.6380 0.088 Uiso 1 1 calc R . .
C5D C 1.0508(2) 0.6880(2) 0.67663(17) 0.0579(19) Uani 1 1 d . . .
H5D H 1.0466 0.7119 0.6818 0.069 Uiso 1 1 calc R B 1
C6D C 1.07901(19) 0.5044(2) 0.74328(14) 0.0404(15) Uani 1 1 d . . .
H6D H 1.0530 0.4980 0.7317 0.048 Uiso 1 1 calc R A 1
C7D C 1.11704(17) 0.54390(19) 0.73544(14) 0.0447(14) Uani 0.50 1 d P A 1
N2D' N 1.11704(17) 0.54390(19) 0.73544(14) 0.0447(14) Uani 0.50 1 d P A 2
C8D C 1.1543(2) 0.5523(3) 0.7533(2) 0.070(2) Uani 1 1 d . . .
H8D H 1.1811 0.5786 0.7491 0.083 Uiso 1 1 calc R A 1
C9D C 1.1533(3) 0.5227(3) 0.7776(2) 0.083(3) Uani 1 1 d . A .
H9D H 1.1789 0.5290 0.7897 0.100 Uiso 1 1 calc R . .
C10D C 1.1142(3) 0.4843(3) 0.78347(18) 0.065(2) Uani 1 1 d . . .
H10D H 1.1135 0.4644 0.7997 0.078 Uiso 1 1 calc R A 1
C11D C 1.1931(3) 0.6135(3) 0.5944(2) 0.070(2) Uani 1 1 d . . .
H11D H 1.1681 0.6134 0.5857 0.084 Uiso 1 1 calc R B .
C12D C 1.1932(2) 0.60640(19) 0.62836(16) 0.0441(15) Uani 1 1 d . B .
C13D C 1.2304(2) 0.6055(2) 0.64002(19) 0.0583(18) Uani 1 1 d . . .
H13D H 1.2328 0.6007 0.6631 0.070 Uiso 1 1 calc R B .
C14D C 1.2636(3) 0.6114(3) 0.6182(2) 0.073(2) Uani 1 1 d . B .
H14D H 1.2885 0.6104 0.6261 0.088 Uiso 1 1 calc R . .
C15D C 1.2598(3) 0.6188(3) 0.5851(3) 0.084(3) Uani 1 1 d . . .
H15D H 1.2827 0.6229 0.5704 0.101 Uiso 1 1 calc R B .
B1E B 1.0380(3) 0.6440(2) 0.7777(2) 0.052(2) Uani 1 1 d . . .
B2E B 0.9950(2) 0.6424(2) 0.72784(18) 0.0426(17) Uani 1 1 d . . .
B3E B 1.0250(3) 0.7053(3) 0.7667(2) 0.050(2) Uani 1 1 d . . .
N1E N 1.12357(17) 0.62221(18) 0.72921(14) 0.0431(13) Uani 0.50 1 d P B 1
C2E' C 1.12357(17) 0.62221(18) 0.72921(14) 0.0431(13) Uani 0.50 1 d P B 2
N2E N 0.88637(18) 0.53824(19) 0.69571(13) 0.0451(14) Uani 0.50 1 d P B 1
C7E' C 0.88637(18) 0.53824(19) 0.69571(13) 0.0451(14) Uani 0.50 1 d P B 2
N3E N 1.0056(4) 0.8062(3) 0.7735(3) 0.128(4) Uani 1 1 d . B .
O1E O 1.00292(13) 0.61911(12) 0.75427(10) 0.0403(10) Uani 1 1 d . B .
O2E O 1.00216(14) 0.68608(14) 0.73767(11) 0.0503(11) Uani 1 1 d . B .
O3E O 1.04303(15) 0.68720(13) 0.78695(11) 0.0523(11) Uani 1 1 d . B .
C1E C 1.0897(2) 0.6189(2) 0.74844(15) 0.0446(15) Uani 1 1 d . . .
H1E H 1.0662 0.5902 0.7526 0.054 Uiso 1 1 calc R B 1
C2E C 1.08611(19) 0.65305(18) 0.76254(15) 0.0494(15) Uani 0.50 1 d P B 1
N1E' N 1.08611(19) 0.65305(18) 0.76254(15) 0.0494(15) Uani 0.50 1 d P B 2
C3E C 1.1226(3) 0.6940(2) 0.7583(3) 0.089(3) Uani 1 1 d . . .
H3E H 1.1229 0.7187 0.7679 0.107 Uiso 1 1 calc R B 1
C4E C 1.1593(3) 0.6999(3) 0.7401(3) 0.120(4) Uani 1 1 d . B .
H4E H 1.1840 0.7283 0.7374 0.144 Uiso 1 1 calc R . .
C5E C 1.1587(2) 0.6635(3) 0.7261(2) 0.085(3) Uani 1 1 d . . .
H5E H 1.1836 0.6674 0.7139 0.102 Uiso 1 1 calc R B 1
C6E C 0.9270(2) 0.5666(2) 0.70935(15) 0.0466(16) Uani 1 1 d . . .
H6E H 0.9439 0.5541 0.7169 0.056 Uiso 1 1 calc R B 1
C7E C 0.94536(19) 0.61207(19) 0.71300(14) 0.0468(14) Uani 0.50 1 d P B 1
N2E' N 0.94536(19) 0.61207(19) 0.71300(14) 0.0468(14) Uani 0.50 1 d P B 2
C8E C 0.9191(3) 0.6289(3) 0.7018(2) 0.071(2) Uani 1 1 d . . .
H8E H 0.9298 0.6595 0.7033 0.085 Uiso 1 1 calc R B 1
C9E C 0.8780(3) 0.6020(3) 0.6885(3) 0.099(3) Uani 1 1 d . B .
H9E H 0.8605 0.6141 0.6816 0.119 Uiso 1 1 calc R . .
C10E C 0.8621(3) 0.5571(3) 0.6853(2) 0.079(2) Uani 1 1 d . . .
H10E H 0.8340 0.5391 0.6758 0.095 Uiso 1 1 calc R B 1
C11E C 1.0042(4) 0.7676(3) 0.7639(2) 0.091(3) Uani 1 1 d . . .
H11E H 0.9842 0.7506 0.7469 0.109 Uiso 1 1 calc R B .
C12E C 1.0302(3) 0.7521(2) 0.77776(19) 0.0588(19) Uani 1 1 d . B .
C13E C 1.0588(3) 0.7783(3) 0.8029(2) 0.078(2) Uani 1 1 d . . .
H13E H 1.0768 0.7688 0.8133 0.093 Uiso 1 1 calc R B .
C14E C 1.0622(4) 0.8168(3) 0.8134(3) 0.103(3) Uani 1 1 d . B .
H14E H 1.0828 0.8343 0.8300 0.124 Uiso 1 1 calc R . .
C15E C 1.0348(6) 0.8291(4) 0.7990(3) 0.129(5) Uani 1 1 d . . .
H15E H 1.0358 0.8550 0.8071 0.155 Uiso 1 1 calc R B .
O31A O 0.4897(9) 0.203(2) 0.6032(16) 0.441(10) Uani 0.33 1 d PD D 1
H31A H 0.4877 0.1811 0.5943 0.661 Uiso 0.33 1 calc PR D 1
C31A C 0.4505(18) 0.207(3) 0.594(2) 0.441(10) Uani 0.33 1 d PD D 1
H31B H 0.4427 0.2194 0.6137 0.529 Uiso 0.33 1 calc PR D 1
H31C H 0.4254 0.1773 0.5902 0.529 Uiso 0.33 1 calc PR D 1
C32A C 0.458(3) 0.236(3) 0.563(2) 0.441(10) Uani 0.33 1 d PD D 1
H32A H 0.4437 0.2539 0.5663 0.661 Uiso 0.33 1 calc PR D 1
H32B H 0.4452 0.2176 0.5432 0.661 Uiso 0.33 1 calc PR D 1
H32C H 0.4893 0.2558 0.5593 0.661 Uiso 0.33 1 calc PR D 1
O31B O 0.5039(12) 0.3070(9) 0.5015(9) 0.441(10) Uani 0.67 1 d PD E 2
H31D H 0.5150 0.3179 0.4830 0.661 Uiso 0.67 1 calc PR E 2
C31B C 0.5032(14) 0.2647(13) 0.5060(13) 0.441(10) Uani 0.67 1 d PD E 2
H31E H 0.5318 0.2707 0.5151 0.529 Uiso 0.67 1 calc PR E 2
H31F H 0.4993 0.2506 0.4839 0.529 Uiso 0.67 1 calc PR E 2
C32B C 0.4657(18) 0.2322(12) 0.5300(13) 0.441(10) Uani 0.67 1 d PD E 2
H32D H 0.4389 0.2146 0.5171 0.661 Uiso 0.67 1 calc PR E 2
H32E H 0.4603 0.2490 0.5470 0.661 Uiso 0.67 1 calc PR E 2
H32F H 0.4745 0.2130 0.5409 0.661 Uiso 0.67 1 calc PR E 2
O31C O 0.4312(7) 0.2127(10) 0.6300(10) 0.441(10) Uani 0.67 1 d PD F 3
H31G H 0.4359 0.2145 0.6094 0.661 Uiso 0.67 1 calc PR F 3
C31C C 0.3876(7) 0.1736(8) 0.6372(12) 0.441(10) Uani 0.67 1 d PD F 3
H31H H 0.3855 0.1672 0.6614 0.529 Uiso 0.67 1 calc PR F 3
H31I H 0.3853 0.1480 0.6252 0.529 Uiso 0.67 1 calc PR F 3
C32C C 0.3483(8) 0.1802(16) 0.6266(4) 0.441(10) Uani 0.67 1 d PD F 3
H32G H 0.3535 0.2086 0.6348 0.661 Uiso 0.67 1 calc PR F 3
H32H H 0.3211 0.1567 0.6363 0.661 Uiso 0.67 1 calc PR F 3
H32I H 0.3459 0.1793 0.6022 0.661 Uiso 0.67 1 calc PR F 3
O41 O 0.6667 0.3333 0.9298(5) 0.441(10) Uani 1 3 d SD . .
C41 C 0.673(5) 0.3598(15) 0.9605(5) 0.441(10) Uani 0.33 1 d PD . .
C42 C 0.6667 0.3333 0.9936(5) 0.441(10) Uani 1 3 d SD . .
O51 O 0.1220(3) 0.2910(4) 0.8381(2) 0.183(3) Uani 1 1 d D . .
O61A O 0.112(3) 0.2130(15) 0.8684(15) 0.441(10) Uani 0.41(3) 1 d PD G 1
O61B O 0.0694(15) 0.1976(4) 0.8380(12) 0.441(10) Uani 0.59(3) 1 d PD G 2
O71 O 0.6667 0.3333 0.8137(9) 0.441(10) Uani 1 3 d S . .
O81 O 0.6667 0.3333 0.1782(4) 0.183(3) Uani 1 3 d S . .
O91 O 0.5882(4) 0.2449(4) 0.4968(2) 0.183(3) Uani 1 1 d . . .

loop_
_atom_site_aniso_label
_atom_site_aniso_U_11
_atom_site_aniso_U_22
_atom_site_aniso_U_33
_atom_site_aniso_U_23
_atom_site_aniso_U_13
_atom_site_aniso_U_12
B1A 0.046(4) 0.063(5) 0.051(5) -0.010(4) -0.009(4) 0.031(4)
B2A 0.047(5) 0.058(5) 0.049(5) -0.011(4) -0.009(4) 0.029(4)
B3A 0.044(5) 0.061(5) 0.061(5) 0.003(4) -0.006(4) 0.025(4)
O1A 0.035(2) 0.051(3) 0.047(2) -0.005(2) -0.0029(18) 0.022(2)
O2A 0.045(3) 0.065(3) 0.049(3) -0.015(2) -0.013(2) 0.029(2)
O3A 0.043(3) 0.082(3) 0.061(3) -0.018(3) -0.015(2) 0.037(3)
N1A 0.039(3) 0.043(3) 0.060(4) 0.006(3) 0.021(3) 0.021(3)
C2A' 0.039(3) 0.043(3) 0.060(4) 0.006(3) 0.021(3) 0.021(3)
N2A 0.050(3) 0.055(3) 0.029(3) 0.010(3) 0.012(3) 0.035(3)
C7A' 0.050(3) 0.055(3) 0.029(3) 0.010(3) 0.012(3) 0.035(3)
N3A 0.098(6) 0.141(8) 0.094(6) -0.035(5) -0.039(5) 0.057(6)
C1A 0.029(3) 0.044(4) 0.070(5) -0.004(3) 0.007(3) 0.017(3)
C2A 0.038(3) 0.051(4) 0.074(4) -0.012(3) -0.004(3) 0.022(3)
N1A' 0.038(3) 0.051(4) 0.074(4) -0.012(3) -0.004(3) 0.022(3)
C3A 0.040(5) 0.115(7) 0.097(7) 0.002(6) -0.003(4) 0.033(5)
C4A 0.043(5) 0.157(10) 0.118(9) 0.019(7) 0.017(6) 0.040(6)
C5A 0.064(6) 0.086(6) 0.084(6) 0.014(5) 0.036(5) 0.031(5)
C6A 0.050(4) 0.056(4) 0.028(3) 0.000(3) 0.004(3) 0.031(3)
C7A 0.053(4) 0.056(4) 0.041(3) -0.005(3) -0.010(3) 0.035(3)
N2A' 0.053(4) 0.056(4) 0.041(3) -0.005(3) -0.010(3) 0.035(3)
C8A 0.066(5) 0.078(5) 0.048(4) -0.016(4) -0.010(4) 0.036(4)
C9A 0.081(6) 0.121(7) 0.039(4) -0.016(5) 0.003(4) 0.053(6)
C10A 0.053(4) 0.080(5) 0.051(4) 0.007(4) 0.013(4) 0.036(4)
C11A 0.069(5) 0.107(7) 0.079(6) -0.028(5) -0.027(5) 0.044(5)
C12A 0.052(4) 0.080(5) 0.066(5) -0.014(4) -0.014(4) 0.033(4)
C13A 0.082(7) 0.195(12) 0.120(8) -0.073(8) -0.051(6) 0.089(8)
C14A 0.096(8) 0.239(16) 0.150(11) -0.072(11) -0.056(8) 0.111(10)
C15A 0.097(9) 0.173(12) 0.125(10) -0.048(9) -0.055(7) 0.069(9)
B1B 0.063(5) 0.056(5) 0.036(4) 0.017(3) 0.022(4) 0.037(4)
B2B 0.055(5) 0.043(4) 0.055(5) 0.010(4) 0.024(4) 0.024(4)
B3B 0.075(6) 0.054(5) 0.064(6) 0.020(4) 0.024(5) 0.044(5)
O1B 0.051(3) 0.042(2) 0.037(2) 0.0082(18) 0.0136(19) 0.028(2)
O2B 0.065(3) 0.055(3) 0.056(3) 0.014(2) 0.028(3) 0.030(3)
O3B 0.077(4) 0.069(3) 0.042(3) 0.011(2) 0.015(2) 0.050(3)
N1B 0.050(3) 0.036(3) 0.041(3) -0.011(3) 0.000(3) 0.022(3)
C2B' 0.050(3) 0.036(3) 0.041(3) -0.011(3) 0.000(3) 0.022(3)
N2B 0.047(3) 0.023(3) 0.056(4) 0.008(3) 0.006(3) 0.016(3)
C7B' 0.047(3) 0.023(3) 0.056(4) 0.008(3) 0.006(3) 0.016(3)
N3B 0.231(13) 0.138(8) 0.060(5) 0.011(5) 0.048(7) 0.103(9)
C1B 0.047(4) 0.053(4) 0.033(3) -0.009(3) 0.001(3) 0.031(3)
C2B 0.073(4) 0.062(4) 0.030(3) 0.000(3) 0.005(3) 0.046(3)
N1B' 0.073(4) 0.062(4) 0.030(3) 0.000(3) 0.005(3) 0.046(3)
C3B 0.127(8) 0.082(6) 0.044(5) -0.003(4) -0.015(5) 0.054(6)
C4B 0.146(9) 0.091(8) 0.074(7) -0.034(6) -0.053(6) 0.050(7)
C5B 0.103(7) 0.060(5) 0.063(5) -0.018(4) -0.027(5) 0.032(5)
C6B 0.060(4) 0.039(4) 0.048(4) 0.013(3) 0.012(3) 0.024(3)
C7B 0.049(4) 0.044(3) 0.050(4) 0.012(3) 0.015(3) 0.017(3)
N2B' 0.049(4) 0.044(3) 0.050(4) 0.012(3) 0.015(3) 0.017(3)
C8B 0.055(4) 0.047(4) 0.063(5) 0.014(4) 0.028(4) 0.013(4)
C9B 0.076(5) 0.046(4) 0.076(5) 0.024(4) 0.028(4) 0.029(4)
C10B 0.057(4) 0.037(4) 0.076(5) 0.006(3) 0.008(4) 0.023(3)
C11B 0.132(9) 0.110(8) 0.069(7) 0.011(5) 0.026(6) 0.068(7)
C12B 0.097(6) 0.066(5) 0.054(5) 0.015(4) 0.029(4) 0.051(5)
C13B 0.115(9) 0.247(16) 0.077(7) 0.020(8) 0.040(7) 0.104(10)
C14B 0.142(12) 0.37(3) 0.102(10) 0.054(13) 0.067(10) 0.159(16)
C15B 0.169(15) 0.158(12) 0.139(14) 0.033(10) 0.101(13) 0.094(12)
B1C 0.055(5) 0.037(4) 0.060(5) 0.006(3) 0.011(4) 0.029(4)
B2C 0.059(5) 0.048(4) 0.045(4) 0.001(3) 0.000(4) 0.035(4)
B3C 0.066(5) 0.057(5) 0.041(4) 0.016(4) 0.018(4) 0.042(5)
O1C 0.045(2) 0.034(2) 0.041(2) 0.0045(17) 0.0045(18) 0.024(2)
O2C 0.069(3) 0.048(3) 0.055(3) 0.002(2) -0.002(2) 0.041(3)
O3C 0.060(3) 0.042(2) 0.059(3) 0.002(2) 0.008(2) 0.031(2)
N1C 0.037(3) 0.047(3) 0.042(3) -0.010(3) -0.001(3) 0.016(3)
C2C' 0.037(3) 0.047(3) 0.042(3) -0.010(3) -0.001(3) 0.016(3)
N2C 0.052(3) 0.049(3) 0.028(3) 0.009(3) 0.006(3) 0.025(3)
C7C' 0.052(3) 0.049(3) 0.028(3) 0.009(3) 0.006(3) 0.025(3)
N3C 0.092(5) 0.088(5) 0.111(6) -0.007(5) -0.007(4) 0.069(5)
C1C 0.038(3) 0.038(4) 0.050(4) -0.008(3) 0.003(3) 0.014(3)
C2C 0.047(3) 0.034(3) 0.053(4) -0.003(3) 0.009(3) 0.018(3)
N1C' 0.047(3) 0.034(3) 0.053(4) -0.003(3) 0.009(3) 0.018(3)
C3C 0.080(5) 0.042(4) 0.078(5) -0.004(4) 0.004(4) 0.029(4)
C4C 0.094(6) 0.049(5) 0.085(6) -0.029(4) -0.020(5) 0.023(5)
C5C 0.068(5) 0.063(5) 0.066(5) -0.020(4) -0.016(4) 0.024(4)
C6C 0.060(4) 0.039(4) 0.036(4) 0.016(3) 0.003(3) 0.026(3)
C7C 0.053(4) 0.041(3) 0.053(4) 0.009(3) -0.003(3) 0.029(3)
N2C' 0.053(4) 0.041(3) 0.053(4) 0.009(3) -0.003(3) 0.029(3)
C8C 0.092(6) 0.082(5) 0.064(5) 0.019(4) 0.003(4) 0.068(5)
C9C 0.134(8) 0.125(8) 0.058(5) 0.046(5) 0.025(5) 0.101(7)
C10C 0.088(6) 0.097(6) 0.037(4) 0.018(4) 0.016(4) 0.061(5)
C11C 0.085(6) 0.063(5) 0.087(6) -0.008(4) 0.000(5) 0.051(5)
C12C 0.067(5) 0.059(4) 0.053(4) 0.006(3) 0.012(4) 0.043(4)
C13C 0.105(6) 0.090(6) 0.064(5) -0.003(4) 0.003(4) 0.074(6)
C14C 0.109(7) 0.092(6) 0.085(6) -0.015(5) 0.006(5) 0.074(6)
C15C 0.101(7) 0.084(6) 0.118(8) 0.000(6) 0.012(6) 0.073(6)
B1D 0.049(4) 0.048(4) 0.038(4) 0.007(3) 0.013(3) 0.027(4)
B2D 0.034(4) 0.054(5) 0.049(4) 0.002(4) 0.004(3) 0.020(4)
B3D 0.044(4) 0.028(4) 0.064(5) 0.003(3) 0.009(4) 0.018(3)
O1D 0.034(2) 0.040(2) 0.041(2) 0.0047(18) 0.0073(18) 0.0181(19)
O2D 0.035(2) 0.053(3) 0.056(3) 0.003(2) 0.010(2) 0.018(2)
O3D 0.045(3) 0.053(3) 0.046(2) 0.009(2) 0.016(2) 0.026(2)
N1D 0.051(3) 0.036(3) 0.048(3) 0.011(3) 0.004(3) 0.029(3)
C2D' 0.051(3) 0.036(3) 0.048(3) 0.011(3) 0.004(3) 0.029(3)
N2D 0.049(3) 0.056(4) 0.035(3) 0.000(3) -0.002(3) 0.038(3)
C7D' 0.049(3) 0.056(4) 0.035(3) 0.000(3) -0.002(3) 0.038(3)
N3D 0.080(5) 0.122(6) 0.084(5) 0.025(4) 0.036(4) 0.061(5)
C1D 0.048(4) 0.038(4) 0.041(4) 0.015(3) 0.007(3) 0.020(3)
C2D 0.044(3) 0.055(4) 0.035(3) 0.011(3) 0.012(3) 0.026(3)
N1D' 0.044(3) 0.055(4) 0.035(3) 0.011(3) 0.012(3) 0.026(3)
C3D 0.066(5) 0.066(5) 0.049(4) 0.028(4) 0.029(3) 0.038(4)
C4D 0.094(6) 0.059(5) 0.074(5) 0.037(4) 0.038(5) 0.043(5)
C5D 0.080(5) 0.053(4) 0.058(4) 0.018(3) 0.018(4) 0.046(4)
C6D 0.035(3) 0.055(4) 0.037(3) -0.009(3) -0.005(3) 0.027(3)
C7D 0.033(3) 0.055(4) 0.047(3) -0.004(3) 0.003(3) 0.023(3)
N2D' 0.033(3) 0.055(4) 0.047(3) -0.004(3) 0.003(3) 0.023(3)
C8D 0.040(4) 0.080(5) 0.081(5) 0.002(4) -0.004(4) 0.023(4)
C9D 0.055(5) 0.116(7) 0.085(6) 0.003(5) -0.024(4) 0.048(6)
C10D 0.058(5) 0.087(6) 0.059(5) 0.012(4) -0.008(4) 0.044(5)
C11D 0.060(5) 0.082(6) 0.077(6) 0.017(4) 0.025(4) 0.042(4)
C12D 0.043(4) 0.034(3) 0.051(4) 0.007(3) 0.014(3) 0.016(3)
C13D 0.049(4) 0.060(4) 0.059(4) 0.003(3) 0.012(4) 0.021(4)
C14D 0.051(5) 0.072(5) 0.095(7) 0.016(5) 0.023(4) 0.030(4)
C15D 0.063(6) 0.091(6) 0.103(7) 0.024(5) 0.049(5) 0.041(5)
B1E 0.056(5) 0.037(4) 0.059(5) -0.008(4) 0.001(4) 0.022(4)
B2E 0.053(5) 0.041(4) 0.043(4) 0.010(3) 0.013(3) 0.030(4)
B3E 0.052(5) 0.042(4) 0.052(5) 0.008(4) 0.026(4) 0.020(4)
N1E 0.031(3) 0.041(3) 0.046(3) 0.007(3) 0.006(3) 0.010(3)
C2E' 0.031(3) 0.041(3) 0.046(3) 0.007(3) 0.006(3) 0.010(3)
N2E 0.040(3) 0.064(4) 0.039(3) -0.004(3) -0.006(3) 0.032(3)
C7E' 0.040(3) 0.064(4) 0.039(3) -0.004(3) -0.006(3) 0.032(3)
N3E 0.194(11) 0.097(7) 0.137(9) 0.024(6) 0.046(8) 0.106(8)
O1E 0.042(2) 0.033(2) 0.043(2) 0.0028(18) 0.0088(19) 0.0165(19)
O2E 0.061(3) 0.045(3) 0.053(3) 0.008(2) 0.013(2) 0.033(2)
O3E 0.061(3) 0.037(2) 0.059(3) -0.004(2) 0.003(2) 0.025(2)
C1E 0.040(4) 0.030(3) 0.049(4) 0.005(3) 0.003(3) 0.007(3)
C2E 0.051(4) 0.036(3) 0.057(4) -0.001(3) -0.005(3) 0.019(3)
N1E' 0.051(4) 0.036(3) 0.057(4) -0.001(3) -0.005(3) 0.019(3)
C3E 0.061(5) 0.037(4) 0.151(9) -0.020(5) 0.007(5) 0.011(4)
C4E 0.054(5) 0.050(5) 0.219(13) -0.019(6) 0.039(7) -0.003(4)
C5E 0.044(5) 0.063(5) 0.134(8) 0.004(5) 0.030(5) 0.016(4)
C6E 0.053(4) 0.061(4) 0.044(4) 0.007(3) 0.004(3) 0.042(4)
C7E 0.059(4) 0.055(4) 0.044(3) 0.010(3) 0.012(3) 0.042(3)
N2E' 0.059(4) 0.055(4) 0.044(3) 0.010(3) 0.012(3) 0.042(3)
C8E 0.084(6) 0.068(5) 0.081(5) -0.003(4) -0.004(5) 0.054(5)
C9E 0.090(7) 0.099(7) 0.145(9) -0.012(6) -0.036(6) 0.074(6)
C10E 0.065(5) 0.096(7) 0.094(6) -0.010(5) -0.023(4) 0.054(5)
C11E 0.128(8) 0.067(6) 0.097(7) 0.012(5) 0.015(6) 0.063(6)
C12E 0.073(5) 0.043(4) 0.059(5) 0.013(4) 0.025(4) 0.029(4)
C13E 0.100(7) 0.052(5) 0.075(6) 0.003(4) 0.014(5) 0.033(5)
C14E 0.168(11) 0.050(5) 0.087(7) -0.006(5) 0.017(7) 0.052(6)
C15E 0.227(16) 0.072(7) 0.104(9) 0.008(7) 0.060(10) 0.087(10)
O31A 0.60(3) 0.47(2) 0.357(17) -0.078(18) -0.04(2) 0.35(3)
C31A 0.60(3) 0.47(2) 0.357(17) -0.078(18) -0.04(2) 0.35(3)
C32A 0.60(3) 0.47(2) 0.357(17) -0.078(18) -0.04(2) 0.35(3)
O31B 0.60(3) 0.47(2) 0.357(17) -0.078(18) -0.04(2) 0.35(3)
C31B 0.60(3) 0.47(2) 0.357(17) -0.078(18) -0.04(2) 0.35(3)
C32B 0.60(3) 0.47(2) 0.357(17) -0.078(18) -0.04(2) 0.35(3)
O31C 0.60(3) 0.47(2) 0.357(17) -0.078(18) -0.04(2) 0.35(3)
C31C 0.60(3) 0.47(2) 0.357(17) -0.078(18) -0.04(2) 0.35(3)
C32C 0.60(3) 0.47(2) 0.357(17) -0.078(18) -0.04(2) 0.35(3)
O41 0.60(3) 0.47(2) 0.357(17) -0.078(18) -0.04(2) 0.35(3)
C41 0.60(3) 0.47(2) 0.357(17) -0.078(18) -0.04(2) 0.35(3)
C42 0.60(3) 0.47(2) 0.357(17) -0.078(18) -0.04(2) 0.35(3)
O51 0.183(6) 0.266(8) 0.125(5) -0.034(5) -0.032(4) 0.131(6)
O61A 0.60(3) 0.47(2) 0.357(17) -0.078(18) -0.04(2) 0.35(3)
O61B 0.60(3) 0.47(2) 0.357(17) -0.078(18) -0.04(2) 0.35(3)
O71 0.60(3) 0.47(2) 0.357(17) -0.078(18) -0.04(2) 0.35(3)
O81 0.183(6) 0.266(8) 0.125(5) -0.034(5) -0.032(4) 0.131(6)
O91 0.183(6) 0.266(8) 0.125(5) -0.034(5) -0.032(4) 0.131(6)

loop_
_atom_type_symbol
_atom_type_description
_atom_type_scat_dispersion_real
_atom_type_scat_dispersion_imag
_atom_type_scat_source
C C 0.0033 0.0016 'International Tables Vol C Tables 4.2.6.8 and 6.1.1.4'
H H 0.0000 0.0000 'International Tables Vol C Tables 4.2.6.8 and 6.1.1.4'
B B 0.0013 0.0007 'International Tables Vol C Tables 4.2.6.8 and 6.1.1.4'
N N 0.0061 0.0033 'International Tables Vol C Tables 4.2.6.8 and 6.1.1.4'
O O 0.0106 0.0060 'International Tables Vol C Tables 4.2.6.8 and 6.1.1.4'

loop_
_geom_angle_atom_site_label_1
_geom_angle_atom_site_label_2
_geom_angle_atom_site_label_3
_geom_angle
_geom_angle_site_symmetry_1
_geom_angle_site_symmetry_3
_geom_angle_publ_flag
O1A B1A O3A 115.8(6) . . ?
O1A B1A C2A 111.7(6) . . ?
O3A B1A C2A 107.0(6) . . ?
O1A B1A N2E 110.2(5) . . ?
O3A B1A N2E 106.6(5) . . ?
C2A B1A N2E 104.8(5) . . ?
O1A B2A O2A 115.9(6) . . ?
O1A B2A C7A 112.1(5) . . ?
O2A B2A C7A 108.4(5) . . ?
O1A B2A N1C 110.3(5) . . ?
O2A B2A N1C 106.2(5) . . ?
C7A B2A N1C 103.1(5) . . ?
O3A B3A O2A 123.3(6) . . ?
O3A B3A C12A 118.5(6) . . ?
O2A B3A C12A 118.2(7) . . ?
B2A O1A B1A 123.5(5) . . ?
B3A O2A B2A 120.3(5) . . ?
B3A O3A B1A 120.9(5) . . ?
C5A N1A C1A 115.4(7) . . ?
C5A N1A B2B 122.7(6) . . ?
C1A N1A B2B 121.9(5) . . ?
C10A N2A C6A 116.2(6) . . ?
C10A N2A B1D 123.1(5) . . ?
C6A N2A B1D 120.6(5) . . ?
C15A N3A C11A 115.4(9) . . ?
N1A C1A C2A 126.3(6) . . ?
C3A C2A C1A 114.8(7) . . ?
C3A C2A B1A 122.9(6) . . ?
C1A C2A B1A 122.3(5) . . ?
C2A C3A C4A 121.9(8) . . ?
C5A C4A C3A 119.5(8) . . ?
N1A C5A C4A 122.2(8) . . ?
N2A C6A C7A 125.8(5) . . ?
C6A C7A C8A 115.4(6) . . ?
C6A C7A B2A 121.9(5) . . ?
C8A C7A B2A 122.7(6) . . ?
C9A C8A C7A 121.3(7) . . ?
C10A C9A C8A 119.5(7) . . ?
N2A C10A C9A 121.8(7) . . ?
N3A C11A C12A 126.7(9) . . ?
C11A C12A C13A 115.0(7) . . ?
C11A C12A B3A 123.6(7) . . ?
C13A C12A B3A 121.3(7) . . ?
C14A C13A C12A 120.4(10) . . ?
C15A C14A C13A 118.2(10) . . ?
N3A C15A C14A 124.3(10) . . ?
O1B B1B O3B 113.8(6) . . ?
O1B B1B C2B 110.4(5) . . ?
O3B B1B C2B 109.4(5) . . ?
O1B B1B N2C 110.1(5) . . ?
O3B B1B N2C 106.8(5) . . ?
C2B B1B N2C 105.9(5) . . ?
O1B B2B O2B 114.7(6) . . ?
O1B B2B N1A 108.8(5) . . ?
O2B B2B N1A 108.5(6) . . ?
O1B B2B C7B 109.3(5) . . ?
O2B B2B C7B 109.3(5) . . ?
N1A B2B C7B 105.8(5) . . ?
O2B B3B O3B 123.2(7) . . ?
O2B B3B C12B 118.8(8) . . ?
O3B B3B C12B 118.0(8) . . ?
B1B O1B B2B 117.8(5) . . ?
B3B O2B B2B 119.5(6) . . ?
B3B O3B B1B 119.3(6) . . ?
C5B N1B C1B 116.5(6) . . ?
C5B N1B B1E 120.6(6) . . ?
C1B N1B B1E 122.9(5) . . ?
C10B N2B C6B 115.4(6) . . ?
C10B N2B B1C 126.3(5) . . ?
C6B N2B B1C 118.0(5) . . ?
C15B N3B C11B 115.8(12) . . ?
N1B C1B C2B 125.4(6) . . ?
C3B C2B C1B 115.3(6) . . ?
C3B C2B B1B 121.6(6) . . ?
C1B C2B B1B 123.2(5) . . ?
C2B C3B C4B 121.9(8) . . ?
C5B C4B C3B 118.8(8) . . ?
N1B C5B C4B 122.1(8) . . ?
N2B C6B C7B 126.1(6) . . ?
C8B C7B C6B 115.8(6) . . ?
C8B C7B B2B 124.5(5) . . ?
C6B C7B B2B 119.4(5) . . ?
C7B C8B C9B 121.1(6) . . ?
C10B C9B C8B 118.8(6) . . ?
N2B C10B C9B 122.7(6) . . ?
C12B C11B N3B 125.3(11) . . ?
C11B C12B C13B 113.4(8) . . ?
C11B C12B B3B 124.8(9) . . ?
C13B C12B B3B 121.7(8) . . ?
C14B C13B C12B 122.6(12) . . ?
C15B C14B C13B 119.3(14) . . ?
C14B C15B N3B 123.5(13) . . ?
O1C B1C O3C 114.2(6) . . ?
O1C B1C C2C 110.9(5) . . ?
O3C B1C C2C 109.1(5) . . ?
O1C B1C N2B 108.8(5) . . ?
O3C B1C N2B 108.8(5) . . ?
C2C B1C N2B 104.6(5) . . ?
O1C B2C O2C 114.2(6) . . ?
O1C B2C N2D 109.7(5) . . ?
O2C B2C N2D 107.2(5) . . ?
O1C B2C C7C 111.0(5) . . ?
O2C B2C C7C 108.6(5) . . ?
N2D B2C C7C 105.8(5) . . ?
O3C B3C O2C 123.6(6) . . ?
O3C B3C C12C 118.1(7) . . ?
O2C B3C C12C 118.3(7) . . ?
B2C O1C B1C 117.1(5) . . ?
B3C O2C B2C 119.2(6) . . ?
B3C O3C B1C 118.6(6) . . ?
C5C N1C C1C 116.5(6) . . ?
C5C N1C B2A 123.6(6) . . ?
C1C N1C B2A 119.8(5) . . ?
C10C N2C C6C 116.0(6) . . ?
C10C N2C B1B 124.7(5) . . ?
C6C N2C B1B 118.6(5) . . ?
C11C N3C C15C 114.9(8) . . ?
C2C C1C N1C 124.6(6) . . ?
C1C C2C C3C 115.8(6) . . ?
C1C C2C B1C 121.5(5) . . ?
C3C C2C B1C 122.5(6) . . ?
C4C C3C C2C 122.2(7) . . ?
C3C C4C C5C 118.5(7) . . ?
N1C C5C C4C 122.3(7) . . ?
N2C C6C C7C 126.4(5) . . ?
C8C C7C C6C 114.4(6) . . ?
C8C C7C B2C 125.5(6) . . ?
C6C C7C B2C 119.6(5) . . ?
C7C C8C C9C 122.4(7) . . ?
C10C C9C C8C 118.9(7) . . ?
N2C C10C C9C 121.6(7) . . ?
N3C C11C C12C 127.2(8) . . ?
C11C C12C C13C 114.5(6) . . ?
C11C C12C B3C 120.7(7) . . ?
C13C C12C B3C 124.7(7) . . ?
C14C C13C C12C 121.0(8) . . ?
C15C C14C C13C 117.8(8) . . ?
N3C C15C C14C 124.5(8) . . ?
O1D B1D O3D 114.2(5) . . ?
O1D B1D N2A 108.4(5) . . ?
O3D B1D N2A 108.3(5) . . ?
O1D B1D C2D 110.1(5) . . ?
O3D B1D C2D 108.6(5) . . ?
N2A B1D C2D 106.9(5) . . ?
O1D B2D O2D 114.9(5) . . ?
O1D B2D C7D 111.2(5) . . ?
O2D B2D C7D 108.7(5) . . ?
O1D B2D N1E 108.5(5) . . ?
O2D B2D N1E 107.2(5) . . ?
C7D B2D N1E 106.0(5) . . ?
O2D B3D O3D 123.2(6) . . ?
O2D B3D C12D 118.8(6) . . ?
O3D B3D C12D 118.0(6) . . ?
B2D O1D B1D 119.3(5) . . ?
B3D O2D B2D 119.3(5) . . ?
B3D O3D B1D 119.6(5) . . ?
C5D N1D C1D 115.2(5) . . ?
C5D N1D B2E 125.3(5) . . ?
C1D N1D B2E 119.5(5) . . ?
C10D N2D C6D 116.6(6) . . ?
C10D N2D B2C 120.8(6) . . ?
C6D N2D B2C 122.6(5) . . ?
C15D N3D C11D 115.1(7) . . ?
N1D C1D C2D 127.1(5) . . ?
C1D C2D C3D 114.8(6) . . ?
C1D C2D B1D 119.3(5) . . ?
C3D C2D B1D 125.8(5) . . ?
C2D C3D C4D 121.7(6) . . ?
C5D C4D C3D 119.1(6) . . ?
N1D C5D C4D 121.9(6) . . ?
N2D C6D C7D 125.3(5) . . ?
C8D C7D C6D 115.4(6) . . ?
C8D C7D B2D 122.5(6) . . ?
C6D C7D B2D 122.1(5) . . ?
C7D C8D C9D 121.5(7) . . ?
C10D C9D C8D 119.0(7) . . ?
N2D C10D C9D 122.2(7) . . ?
N3D C11D C12D 126.8(8) . . ?
C11D C12D C13D 114.5(6) . . ?
C11D C12D B3D 122.4(6) . . ?
C13D C12D B3D 122.9(6) . . ?
C14D C13D C12D 120.8(7) . . ?
C15D C14D C13D 118.8(8) . . ?
N3D C15D C14D 123.9(7) . . ?
O1E B1E O3E 114.2(6) . . ?
O1E B1E N1B 110.0(5) . . ?
O3E B1E N1B 108.4(5) . . ?
O1E B1E C2E 110.8(5) . . ?
O3E B1E C2E 107.7(5) . . ?
N1B B1E C2E 105.3(5) . . ?
O1E B2E O2E 114.4(5) . . ?
O1E B2E C7E 109.9(5) . . ?
O2E B2E C7E 110.3(5) . . ?
O1E B2E N1D 109.6(5) . . ?
O2E B2E N1D 107.2(5) . . ?
C7E B2E N1D 105.0(5) . . ?
O3E B3E O2E 124.2(6) . . ?
O3E B3E C12E 117.9(7) . . ?
O2E B3E C12E 118.0(7) . . ?
C5E N1E C1E 115.4(6) . . ?
C5E N1E B2D 124.4(6) . . ?
C1E N1E B2D 119.8(5) . . ?
C6E N2E C10E 115.9(6) . . ?
C6E N2E B1A 121.2(5) . . ?
C10E N2E B1A 122.9(6) . . ?
C15E N3E C11E 115.2(10) . . ?
B1E O1E B2E 118.6(5) . . ?
B3E O2E B2E 119.2(5) . . ?
B3E O3E B1E 119.0(6) . . ?
N1E C1E C2E 127.2(6) . . ?
C3E C2E C1E 114.4(6) . . ?
C3E C2E B1E 124.6(6) . . ?
C1E C2E B1E 120.3(5) . . ?
C2E C3E C4E 121.7(7) . . ?
C5E C4E C3E 119.0(8) . . ?
N1E C5E C4E 122.1(7) . . ?
N2E C6E C7E 125.8(6) . . ?
C8E C7E C6E 115.1(6) . . ?
C8E C7E B2E 123.8(6) . . ?
C6E C7E B2E 121.0(5) . . ?
C9E C8E C7E 121.5(7) . . ?
C8E C9E C10E 120.1(7) . . ?
N2E C10E C9E 121.5(8) . . ?
N3E C11E C12E 124.4(10) . . ?
C11E C12E C13E 115.3(7) . . ?
C11E C12E B3E 121.7(8) . . ?
C13E C12E B3E 122.9(7) . . ?
C14E C13E C12E 123.5(10) . . ?
C13E C14E C15E 117.5(11) . . ?
C14E C15E N3E 124.0(10) . . ?
O31A C31A C32A 112.86(12) . . ?
O31B C31B C32B 112.86(11) . . ?
O31C C31C C32C 112.86(11) . . ?

loop_
_geom_bond_atom_site_label_1
_geom_bond_atom_site_label_2
_geom_bond_distance
_geom_bond_site_symmetry_2
_geom_bond_publ_flag
B1A O1A 1.421(8) . ?
B1A O3A 1.447(8) . ?
B1A C2A 1.629(10) . ?
B1A N2E 1.637(10) . ?
B2A O1A 1.418(8) . ?
B2A O2A 1.456(8) . ?
B2A C7A 1.623(10) . ?
B2A N1C 1.653(10) . ?
B3A O3A 1.354(9) . ?
B3A O2A 1.356(9) . ?
B3A C12A 1.568(10) . ?
N1A C5A 1.357(10) . ?
N1A C1A 1.361(8) . ?
N1A B2B 1.611(10) . ?
N2A C10A 1.347(8) . ?
N2A C6A 1.358(8) . ?
N2A B1D 1.623(9) . ?
N3A C15A 1.315(14) . ?
N3A C11A 1.334(10) . ?
C1A C2A 1.376(9) . ?
C2A C3A 1.366(9) . ?
C3A C4A 1.369(13) . ?
C4A C5A 1.361(13) . ?
C6A C7A 1.366(8) . ?
C7A C8A 1.372(9) . ?
C8A C9A 1.368(11) . ?
C9A C10A 1.366(11) . ?
C11A C12A 1.365(11) . ?
C12A C13A 1.384(11) . ?
C13A C14A 1.371(13) . ?
C14A C15A 1.365(16) . ?
B1B O1B 1.421(9) . ?
B1B O3B 1.473(8) . ?
B1B C2B 1.616(10) . ?
B1B N2C 1.647(9) . ?
B2B O1B 1.427(9) . ?
B2B O2B 1.441(8) . ?
B2B C7B 1.662(9) . ?
B3B O2B 1.344(11) . ?
B3B O3B 1.367(10) . ?
B3B C12B 1.576(11) . ?
N1B C5B 1.333(9) . ?
N1B C1B 1.357(8) . ?
N1B B1E 1.618(10) . ?
N2B C10B 1.334(8) . ?
N2B C6B 1.355(8) . ?
N2B B1C 1.668(9) . ?
N3B C15B 1.324(18) . ?
N3B C11B 1.364(13) . ?
C1B C2B 1.367(8) . ?
C2B C3B 1.354(10) . ?
C3B C4B 1.372(13) . ?
C4B C5B 1.362(12) . ?
C6B C7B 1.356(8) . ?
C7B C8B 1.352(8) . ?
C8B C9B 1.375(10) . ?
C9B C10B 1.364(10) . ?
C11B C12B 1.353(12) . ?
C12B C13B 1.377(13) . ?
C13B C14B 1.345(15) . ?
C14B C15B 1.30(2) . ?
B1C O1C 1.425(8) . ?
B1C O3C 1.452(8) . ?
B1C C2C 1.613(10) . ?
B2C O1C 1.421(8) . ?
B2C O2C 1.449(8) . ?
B2C N2D 1.623(9) . ?
B2C C7C 1.641(9) . ?
B3C O3C 1.349(9) . ?
B3C O2C 1.349(9) . ?
B3C C12C 1.573(10) . ?
N1C C5C 1.342(9) . ?
N1C C1C 1.365(8) . ?
N2C C10C 1.337(8) . ?
N2C C6C 1.342(8) . ?
N3C C11C 1.326(9) . ?
N3C C15C 1.331(11) . ?
C1C C2C 1.363(8) . ?
C2C C3C 1.370(9) . ?
C3C C4C 1.354(11) . ?
C4C C5C 1.373(11) . ?
C6C C7C 1.370(8) . ?
C7C C8C 1.342(8) . ?
C8C C9C 1.367(10) . ?
C9C C10C 1.363(10) . ?
C11C C12C 1.377(10) . ?
C12C C13C 1.383(10) . ?
C13C C14C 1.372(11) . ?
C14C C15C 1.363(12) . ?
B1D O1D 1.419(8) . ?
B1D O3D 1.454(8) . ?
B1D C2D 1.662(9) . ?
B2D O1D 1.414(8) . ?
B2D O2D 1.455(8) . ?
B2D C7D 1.604(9) . ?
B2D N1E 1.664(9) . ?
B3D O2D 1.351(9) . ?
B3D O3D 1.361(9) . ?
B3D C12D 1.569(9) . ?
N1D C5D 1.345(8) . ?
N1D C1D 1.350(8) . ?
N1D B2E 1.670(9) . ?
N2D C10D 1.345(8) . ?
N2D C6D 1.357(8) . ?
N3D C15D 1.320(11) . ?
N3D C11D 1.341(9) . ?
C1D C2D 1.350(8) . ?
C2D C3D 1.353(8) . ?
C3D C4D 1.368(10) . ?
C4D C5D 1.360(10) . ?
C6D C7D 1.374(8) . ?
C7D C8D 1.364(9) . ?
C8D C9D 1.384(11) . ?
C9D C10D 1.358(11) . ?
C11D C12D 1.353(9) . ?
C12D C13D 1.380(9) . ?
C13D C14D 1.361(10) . ?
C14D C15D 1.342(12) . ?
B1E O1E 1.418(9) . ?
B1E O3E 1.457(8) . ?
B1E C2E 1.642(10) . ?
B2E O1E 1.420(8) . ?
B2E O2E 1.453(8) . ?
B2E C7E 1.605(10) . ?
B3E O3E 1.342(9) . ?
B3E O2E 1.352(9) . ?
B3E C12E 1.596(10) . ?
N1E C5E 1.338(9) . ?
N1E C1E 1.347(8) . ?
N2E C6E 1.355(8) . ?
N2E C10E 1.356(9) . ?
N3E C15E 1.360(17) . ?
N3E C11E 1.362(12) . ?
C1E C2E 1.363(8) . ?
C2E C3E 1.354(9) . ?
C3E C4E 1.376(12) . ?
C4E C5E 1.364(12) . ?
C6E C7E 1.377(8) . ?
C7E C8E 1.372(9) . ?
C8E C9E 1.351(12) . ?
C9E C10E 1.369(12) . ?
C11E C12E 1.364(11) . ?
C12E C13E 1.369(11) . ?
C13E C14E 1.337(12) . ?
C14E C15E 1.341(17) . ?
O31A C31A 1.4599(11) . ?
C31A C32A 1.5400(11) . ?
O31B C31B 1.4600(11) . ?
C31B C32B 1.5400(11) . ?
O31C C31C 1.4601(11) . ?
C31C C32C 1.5400(11) . ?
O41 C41 1.4600(11) 3_665 ?
C41 C42 1.5400(11) . ?

loop_
_geom_torsion_atom_site_label_1
_geom_torsion_atom_site_label_2
_geom_torsion_atom_site_label_3
_geom_torsion_atom_site_label_4
_geom_torsion
_geom_torsion_site_symmetry_1
_geom_torsion_site_symmetry_2
_geom_torsion_site_symmetry_3
_geom_torsion_site_symmetry_4
_geom_torsion_publ_flag
O2A B2A O1A B1A 5.7(9) . . . . ?
C7A B2A O1A B1A 130.8(6) . . . . ?
N1C B2A O1A B1A -114.9(6) . . . . ?
O3A B1A O1A B2A -4.4(10) . . . . ?
C2A B1A O1A B2A 118.4(6) . . . . ?
N2E B1A O1A B2A -125.5(6) . . . . ?
O3A B3A O2A B2A 1.9(11) . . . . ?
C12A B3A O2A B2A -178.3(6) . . . . ?
O1A B2A O2A B3A -4.4(9) . . . . ?
C7A B2A O2A B3A -131.4(6) . . . . ?
N1C B2A O2A B3A 118.5(6) . . . . ?
O2A B3A O3A B1A -0.4(11) . . . . ?
C12A B3A O3A B1A 179.8(7) . . . . ?
O1A B1A O3A B3A 1.5(10) . . . . ?
C2A B1A O3A B3A -123.7(6) . . . . ?
N2E B1A O3A B3A 124.5(6) . . . . ?
C5A N1A C1A C2A -1.2(10) . . . . ?
B2B N1A C1A C2A 176.6(6) . . . . ?
N1A C1A C2A C3A 1.6(10) . . . . ?
N1A C1A C2A B1A -179.3(6) . . . . ?
O1A B1A C2A C3A -146.7(7) . . . . ?
O3A B1A C2A C3A -19.0(9) . . . . ?
N2E B1A C2A C3A 93.9(8) . . . . ?
O1A B1A C2A C1A 34.2(8) . . . . ?
O3A B1A C2A C1A 161.9(6) . . . . ?
N2E B1A C2A C1A -85.1(7) . . . . ?
C1A C2A C3A C4A -0.4(13) . . . . ?
B1A C2A C3A C4A -179.5(9) . . . . ?
C2A C3A C4A C5A -1.1(16) . . . . ?
C1A N1A C5A C4A -0.5(12) . . . . ?
B2B N1A C5A C4A -178.2(8) . . . . ?
C3A C4A C5A N1A 1.6(16) . . . . ?
C10A N2A C6A C7A -0.7(9) . . . . ?
B1D N2A C6A C7A -179.6(5) . . . . ?
N2A C6A C7A C8A 2.8(9) . . . . ?
N2A C6A C7A B2A -179.7(6) . . . . ?
O1A B2A C7A C6A 21.4(8) . . . . ?
O2A B2A C7A C6A 150.5(5) . . . . ?
N1C B2A C7A C6A -97.2(6) . . . . ?
O1A B2A C7A C8A -161.2(6) . . . . ?
O2A B2A C7A C8A -32.1(8) . . . . ?
N1C B2A C7A C8A 80.2(7) . . . . ?
C6A C7A C8A C9A -2.5(10) . . . . ?
B2A C7A C8A C9A 180.0(7) . . . . ?
C7A C8A C9A C10A 0.2(12) . . . . ?
C6A N2A C10A C9A -1.8(10) . . . . ?
B1D N2A C10A C9A 177.1(7) . . . . ?
C8A C9A C10A N2A 2.1(12) . . . . ?
C15A N3A C11A C12A -1.3(17) . . . . ?
N3A C11A C12A C13A 1.4(15) . . . . ?
N3A C11A C12A B3A -178.9(9) . . . . ?
O3A B3A C12A C11A -179.7(8) . . . . ?
O2A B3A C12A C11A 0.5(12) . . . . ?
O3A B3A C12A C13A 0.0(13) . . . . ?
O2A B3A C12A C13A -179.8(9) . . . . ?
C11A C12A C13A C14A -0.4(17) . . . . ?
B3A C12A C13A C14A 179.9(11) . . . . ?
C12A C13A C14A C15A 0(2) . . . . ?
C11A N3A C15A C14A 0(2) . . . . ?
C13A C14A C15A N3A 1(2) . . . . ?
C5A N1A B2B O1B -147.2(6) . . . . ?
C1A N1A B2B O1B 35.2(8) . . . . ?
C5A N1A B2B O2B -21.7(9) . . . . ?
C1A N1A B2B O2B 160.7(5) . . . . ?
C5A N1A B2B C7B 95.5(7) . . . . ?
C1A N1A B2B C7B -82.1(7) . . . . ?
O3B B1B O1B B2B -36.6(8) . . . . ?
C2B B1B O1B B2B -160.1(5) . . . . ?
N2C B1B O1B B2B 83.3(6) . . . . ?
O2B B2B O1B B1B 39.5(8) . . . . ?
N1A B2B O1B B1B 161.3(5) . . . . ?
C7B B2B O1B B1B -83.7(6) . . . . ?
O3B B3B O2B B2B -2.5(10) . . . . ?
C12B B3B O2B B2B 179.1(6) . . . . ?
O1B B2B O2B B3B -19.3(9) . . . . ?
N1A B2B O2B B3B -141.2(6) . . . . ?
C7B B2B O2B B3B 103.9(7) . . . . ?
O2B B3B O3B B1B 5.0(10) . . . . ?
C12B B3B O3B B1B -176.6(6) . . . . ?
O1B B1B O3B B3B 14.3(8) . . . . ?
C2B B1B O3B B3B 138.4(6) . . . . ?
N2C B1B O3B B3B -107.5(6) . . . . ?
C5B N1B C1B C2B -1.0(9) . . . . ?
B1E N1B C1B C2B 177.0(6) . . . . ?
N1B C1B C2B C3B 1.4(9) . . . . ?
N1B C1B C2B B1B -178.2(5) . . . . ?
O1B B1B C2B C3B 174.3(6) . . . . ?
O3B B1B C2B C3B 48.2(9) . . . . ?
N2C B1B C2B C3B -66.6(8) . . . . ?
O1B B1B C2B C1B -6.2(8) . . . . ?
O3B B1B C2B C1B -132.2(6) . . . . ?
N2C B1B C2B C1B 113.0(6) . . . . ?
C1B C2B C3B C4B -0.5(12) . . . . ?
B1B C2B C3B C4B 179.1(8) . . . . ?
C2B C3B C4B C5B -0.8(16) . . . . ?
C1B N1B C5B C4B -0.4(12) . . . . ?
B1E N1B C5B C4B -178.4(8) . . . . ?
C3B C4B C5B N1B 1.2(16) . . . . ?
C10B N2B C6B C7B 4.4(10) . . . . ?
B1C N2B C6B C7B -170.3(6) . . . . ?
N2B C6B C7B C8B -4.4(10) . . . . ?
N2B C6B C7B B2B 169.3(6) . . . . ?
O1B B2B C7B C8B 126.8(7) . . . . ?
O2B B2B C7B C8B 0.4(10) . . . . ?
N1A B2B C7B C8B -116.3(7) . . . . ?
O1B B2B C7B C6B -46.4(8) . . . . ?
O2B B2B C7B C6B -172.8(6) . . . . ?
N1A B2B C7B C6B 70.6(7) . . . . ?
C6B C7B C8B C9B 2.2(10) . . . . ?
B2B C7B C8B C9B -171.2(7) . . . . ?
C7B C8B C9B C10B -0.4(12) . . . . ?
C6B N2B C10B C9B -2.2(10) . . . . ?
B1C N2B C10B C9B 172.0(7) . . . . ?
C8B C9B C10B N2B 0.4(12) . . . . ?
C15B N3B C11B C12B -3.6(17) . . . . ?
N3B C11B C12B C13B 1.5(15) . . . . ?
N3B C11B C12B B3B -175.6(9) . . . . ?
O2B B3B C12B C11B 149.1(8) . . . . ?
O3B B3B C12B C11B -29.4(11) . . . . ?
O2B B3B C12B C13B -27.8(12) . . . . ?
O3B B3B C12B C13B 153.8(10) . . . . ?
C11B C12B C13B C14B 2(2) . . . . ?
B3B C12B C13B C14B 179.7(14) . . . . ?
C12B C13B C14B C15B -4(3) . . . . ?
C13B C14B C15B N3B 2(3) . . . . ?
C11B N3B C15B C14B 2(2) . . . . ?
C10B N2B B1C O1C -126.1(6) . . . . ?
C6B N2B B1C O1C 48.0(8) . . . . ?
C10B N2B B1C O3C -1.1(9) . . . . ?
C6B N2B B1C O3C 172.9(5) . . . . ?
C10B N2B B1C C2C 115.3(7) . . . . ?
C6B N2B B1C C2C -70.6(7) . . . . ?
O2C B2C O1C B1C 38.8(8) . . . . ?
N2D B2C O1C B1C 159.1(5) . . . . ?
C7C B2C O1C B1C -84.3(6) . . . . ?
O3C B1C O1C B2C -40.4(8) . . . . ?
C2C B1C O1C B2C -164.2(5) . . . . ?
N2B B1C O1C B2C 81.3(6) . . . . ?
O3C B3C O2C B2C -9.3(9) . . . . ?
C12C B3C O2C B2C 171.5(6) . . . . ?
O1C B2C O2C B3C -13.9(8) . . . . ?
N2D B2C O2C B3C -135.6(6) . . . . ?
C7C B2C O2C B3C 110.5(6) . . . . ?
O2C B3C O3C B1C 7.7(9) . . . . ?
C12C B3C O3C B1C -173.2(6) . . . . ?
O1C B1C O3C B3C 17.0(8) . . . . ?
C2C B1C O3C B3C 141.7(5) . . . . ?
N2B B1C O3C B3C -104.7(6) . . . . ?
O1A B2A N1C C5C 142.3(6) . . . . ?
O2A B2A N1C C5C 16.0(8) . . . . ?
C7A B2A N1C C5C -97.8(7) . . . . ?
O1A B2A N1C C1C -41.1(8) . . . . ?
O2A B2A N1C C1C -167.3(5) . . . . ?
C7A B2A N1C C1C 78.8(6) . . . . ?
O1B B1B N2C C10C -123.6(7) . . . . ?
O3B B1B N2C C10C 0.4(9) . . . . ?
C2B B1B N2C C10C 117.0(7) . . . . ?
O1B B1B N2C C6C 47.1(8) . . . . ?
O3B B1B N2C C6C 171.2(5) . . . . ?
C2B B1B N2C C6C -72.3(7) . . . . ?
C5C N1C C1C C2C -1.1(9) . . . . ?
B2A N1C C1C C2C -178.0(6) . . . . ?
N1C C1C C2C C3C 0.8(9) . . . . ?
N1C C1C C2C B1C -175.2(5) . . . . ?
O1C B1C C2C C1C -31.7(8) . . . . ?
O3C B1C C2C C1C -158.3(5) . . . . ?
N2B B1C C2C C1C 85.4(6) . . . . ?
O1C B1C C2C C3C 152.6(6) . . . . ?
O3C B1C C2C C3C 26.0(8) . . . . ?
N2B B1C C2C C3C -90.3(7) . . . . ?
C1C C2C C3C C4C 0.2(10) . . . . ?
B1C C2C C3C C4C 176.1(7) . . . . ?
C2C C3C C4C C5C -0.7(13) . . . . ?
C1C N1C C5C C4C 0.5(11) . . . . ?
B2A N1C C5C C4C 177.3(7) . . . . ?
C3C C4C C5C N1C 0.4(13) . . . . ?
C10C N2C C6C C7C 4.8(10) . . . . ?
B1B N2C C6C C7C -166.8(6) . . . . ?
N2C C6C C7C C8C -4.0(10) . . . . ?
N2C C6C C7C B2C 168.0(6) . . . . ?
O1C B2C C7C C8C 124.0(7) . . . . ?
O2C B2C C7C C8C -2.3(9) . . . . ?
N2D B2C C7C C8C -117.1(7) . . . . ?
O1C B2C C7C C6C -47.0(8) . . . . ?
O2C B2C C7C C6C -173.3(5) . . . . ?
N2D B2C C7C C6C 72.0(7) . . . . ?
C6C C7C C8C C9C 0.4(11) . . . . ?
B2C C7C C8C C9C -171.0(8) . . . . ?
C7C C8C C9C C10C 1.9(14) . . . . ?
C6C N2C C10C C9C -2.0(11) . . . . ?
B1B N2C C10C C9C 168.9(8) . . . . ?
C8C C9C C10C N2C -1.1(14) . . . . ?
C15C N3C C11C C12C 2.2(13) . . . . ?
N3C C11C C12C C13C -2.7(12) . . . . ?
N3C C11C C12C B3C 173.3(8) . . . . ?
O3C B3C C12C C11C -150.9(7) . . . . ?
O2C B3C C12C C11C 28.3(10) . . . . ?
O3C B3C C12C C13C 24.7(10) . . . . ?
O2C B3C C12C C13C -156.1(7) . . . . ?
C11C C12C C13C C14C 0.3(12) . . . . ?
B3C C12C C13C C14C -175.4(8) . . . . ?
C12C C13C C14C C15C 2.1(13) . . . . ?
C11C N3C C15C C14C 0.6(14) . . . . ?
C13C C14C C15C N3C -2.7(14) . . . . ?
C10A N2A B1D O1D -133.1(6) . . . . ?
C6A N2A B1D O1D 45.7(7) . . . . ?
C10A N2A B1D O3D -8.6(8) . . . . ?
C6A N2A B1D O3D 170.2(5) . . . . ?
C10A N2A B1D C2D 108.2(6) . . . . ?
C6A N2A B1D C2D -73.0(6) . . . . ?
O2D B2D O1D B1D -34.2(8) . . . . ?
C7D B2D O1D B1D -158.2(5) . . . . ?
N1E B2D O1D B1D 85.7(6) . . . . ?
O3D B1D O1D B2D 34.9(8) . . . . ?
N2A B1D O1D B2D 155.8(5) . . . . ?
C2D B1D O1D B2D -87.6(6) . . . . ?
O3D B3D O2D B2D 6.6(9) . . . . ?
C12D B3D O2D B2D -171.8(5) . . . . ?
O1D B2D O2D B3D 12.9(8) . . . . ?
C7D B2D O2D B3D 138.2(5) . . . . ?
N1E B2D O2D B3D -107.6(6) . . . . ?
O2D B3D O3D B1D -5.7(9) . . . . ?
C12D B3D O3D B1D 172.7(5) . . . . ?
O1D B1D O3D B3D -14.5(8) . . . . ?
N2A B1D O3D B3D -135.5(5) . . . . ?
C2D B1D O3D B3D 108.8(6) . . . . ?
O1C B2C N2D C10D -171.6(6) . . . . ?
O2C B2C N2D C10D -47.1(8) . . . . ?
C7C B2C N2D C10D 68.6(7) . . . . ?
O1C B2C N2D C6D 9.2(8) . . . . ?
O2C B2C N2D C6D 133.8(5) . . . . ?
C7C B2C N2D C6D -110.5(6) . . . . ?
C5D N1D C1D C2D 3.7(9) . . . . ?
B2E N1D C1D C2D -174.9(6) . . . . ?
N1D C1D C2D C3D -4.1(9) . . . . ?
N1D C1D C2D B1D 172.3(6) . . . . ?
O1D B1D C2D C1D -38.8(8) . . . . ?
O3D B1D C2D C1D -164.6(5) . . . . ?
N2A B1D C2D C1D 78.8(6) . . . . ?
O1D B1D C2D C3D 137.2(6) . . . . ?
O3D B1D C2D C3D 11.4(9) . . . . ?
N2A B1D C2D C3D -105.2(7) . . . . ?
C1D C2D C3D C4D 1.2(10) . . . . ?
B1D C2D C3D C4D -174.9(7) . . . . ?
C2D C3D C4D C5D 1.6(12) . . . . ?
C1D N1D C5D C4D -0.4(10) . . . . ?
B2E N1D C5D C4D 178.1(7) . . . . ?
C3D C4D C5D N1D -2.0(12) . . . . ?
C10D N2D C6D C7D 1.0(9) . . . . ?
B2C N2D C6D C7D -179.9(5) . . . . ?
N2D C6D C7D C8D -0.8(9) . . . . ?
N2D C6D C7D B2D -179.9(5) . . . . ?
O1D B2D C7D C8D 172.9(6) . . . . ?
O2D B2D C7D C8D 45.4(8) . . . . ?
N1E B2D C7D C8D -69.5(7) . . . . ?
O1D B2D C7D C6D -8.1(8) . . . . ?
O2D B2D C7D C6D -135.5(6) . . . . ?
N1E B2D C7D C6D 109.6(6) . . . . ?
C6D C7D C8D C9D 0.1(10) . . . . ?
B2D C7D C8D C9D 179.2(7) . . . . ?
C7D C8D C9D C10D 0.4(13) . . . . ?
C6D N2D C10D C9D -0.4(10) . . . . ?
B2C N2D C10D C9D -179.6(7) . . . . ?
C8D C9D C10D N2D -0.2(13) . . . . ?
C15D N3D C11D C12D 2.5(13) . . . . ?
N3D C11D C12D C13D -1.8(11) . . . . ?
N3D C11D C12D B3D -177.4(7) . . . . ?
O2D B3D C12D C11D -175.1(6) . . . . ?
O3D B3D C12D C11D 6.4(9) . . . . ?
O2D B3D C12D C13D 9.6(9) . . . . ?
O3D B3D C12D C13D -168.8(6) . . . . ?
C11D C12D C13D C14D 0.1(10) . . . . ?
B3D C12D C13D C14D 175.6(6) . . . . ?
C12D C13D C14D C15D 0.8(12) . . . . ?
C11D N3D C15D C14D -1.4(13) . . . . ?
C13D C14D C15D N3D -0.1(14) . . . . ?
C5B N1B B1E O1E -174.3(6) . . . . ?
C1B N1B B1E O1E 7.8(8) . . . . ?
C5B N1B B1E O3E -48.8(8) . . . . ?
C1B N1B B1E O3E 133.3(6) . . . . ?
C5B N1B B1E C2E 66.2(8) . . . . ?
C1B N1B B1E C2E -111.6(6) . . . . ?
C5D N1D B2E O1E -138.0(6) . . . . ?
C1D N1D B2E O1E 40.4(8) . . . . ?
C5D N1D B2E O2E -13.3(9) . . . . ?
C1D N1D B2E O2E 165.1(5) . . . . ?
C5D N1D B2E C7E 104.0(7) . . . . ?
C1D N1D B2E C7E -77.6(6) . . . . ?
O1D B2D N1E C5E -123.8(7) . . . . ?
O2D B2D N1E C5E 0.8(9) . . . . ?
C7D B2D N1E C5E 116.7(7) . . . . ?
O1D B2D N1E C1E 48.0(7) . . . . ?
O2D B2D N1E C1E 172.5(5) . . . . ?
C7D B2D N1E C1E -71.5(7) . . . . ?
O1A B1A N2E C6E -33.3(8) . . . . ?
O3A B1A N2E C6E -159.7(5) . . . . ?
C2A B1A N2E C6E 87.1(7) . . . . ?
O1A B1A N2E C10E 146.2(7) . . . . ?
O3A B1A N2E C10E 19.8(9) . . . . ?
C2A B1A N2E C10E -93.4(7) . . . . ?
O3E B1E O1E B2E 37.3(8) . . . . ?
N1B B1E O1E B2E 159.5(5) . . . . ?
C2E B1E O1E B2E -84.5(6) . . . . ?
O2E B2E O1E B1E -35.6(8) . . . . ?
C7E B2E O1E B1E -160.3(5) . . . . ?
N1D B2E O1E B1E 84.9(6) . . . . ?
O3E B3E O2E B2E 2.1(9) . . . . ?
C12E B3E O2E B2E -176.9(5) . . . . ?
O1E B2E O2E B3E 15.3(8) . . . . ?
C7E B2E O2E B3E 139.8(5) . . . . ?
N1D B2E O2E B3E -106.4(6) . . . . ?
O2E B3E O3E B1E -0.2(9) . . . . ?
C12E B3E O3E B1E 178.8(6) . . . . ?
O1E B1E O3E B3E -18.9(8) . . . . ?
N1B B1E O3E B3E -141.9(6) . . . . ?
C2E B1E O3E B3E 104.7(6) . . . . ?
C5E N1E C1E C2E 5.5(10) . . . . ?
B2D N1E C1E C2E -167.0(6) . . . . ?
N1E C1E C2E C3E -5.2(10) . . . . ?
N1E C1E C2E B1E 166.0(6) . . . . ?
O1E B1E C2E C3E 123.0(8) . . . . ?
O3E B1E C2E C3E -2.7(10) . . . . ?
N1B B1E C2E C3E -118.2(8) . . . . ?
O1E B1E C2E C1E -47.2(8) . . . . ?
O3E B1E C2E C1E -172.9(5) . . . . ?
N1B B1E C2E C1E 71.6(7) . . . . ?
C1E C2E C3E C4E 2.2(13) . . . . ?
B1E C2E C3E C4E -168.5(9) . . . . ?
C2E C3E C4E C5E -0.1(18) . . . . ?
C1E N1E C5E C4E -2.9(13) . . . . ?
B2D N1E C5E C4E 169.2(9) . . . . ?
C3E C4E C5E N1E 0.5(18) . . . . ?
C10E N2E C6E C7E -0.9(9) . . . . ?
B1A N2E C6E C7E 178.6(6) . . . . ?
N2E C6E C7E C8E 0.5(9) . . . . ?
N2E C6E C7E B2E -176.8(5) . . . . ?
O1E B2E C7E C8E 145.1(6) . . . . ?
O2E B2E C7E C8E 18.0(8) . . . . ?
N1D B2E C7E C8E -97.1(7) . . . . ?
O1E B2E C7E C6E -37.8(7) . . . . ?
O2E B2E C7E C6E -164.9(5) . . . . ?
N1D B2E C7E C6E 80.0(6) . . . . ?
C6E C7E C8E C9E 0.7(11) . . . . ?
B2E C7E C8E C9E 178.0(8) . . . . ?
C7E C8E C9E C10E -1.5(15) . . . . ?
C6E N2E C10E C9E 0.1(12) . . . . ?
B1A N2E C10E C9E -179.4(8) . . . . ?
C8E C9E C10E N2E 1.1(15) . . . . ?
C15E N3E C11E C12E -1.4(15) . . . . ?
N3E C11E C12E C13E 0.5(13) . . . . ?
N3E C11E C12E B3E 176.9(8) . . . . ?
O3E B3E C12E C11E -163.5(7) . . . . ?
O2E B3E C12E C11E 15.6(10) . . . . ?
O3E B3E C12E C13E 12.7(10) . . . . ?
O2E B3E C12E C13E -168.2(7) . . . . ?
C11E C12E C13E C14E -1.0(12) . . . . ?
B3E C12E C13E C14E -177.3(8) . . . . ?
C12E C13E C14E C15E 2.4(15) . . . . ?
C13E C14E C15E N3E -3.6(18) . . . . ?
C11E N3E C15E C14E 3.0(18) . . . . ?
